data_7706343
loop_
_publ_author_name
'Hu, Chen'
'Zhao, Yingnan'
'Han, Xiao'
'Song, Jiaqi'
'Ding, Jie'
'Hou, Hongwei'

_publ_section_title
;
 Facilely controllable synthesis of copper-benzothiadiazole complexes
 <i>via</i> solvothermal reactions: exploring the customized synthetic
 approach by experiments.
;
_journal_issue 5
_journal_name_full 'Dalton transactions (Cambridge, England : 2003)'
_journal_page_first 1816
_journal_page_last 1823
_journal_paper_doi 10.1039/d0dt03817b
_journal_volume 50
_journal_year 2021
_chemical_formula_moiety '0.5(C64 H40 Br6 Cu6 N24 S4)'
_chemical_formula_sum 'C32 H20 Br3 Cu3 N12 S2'
_chemical_formula_weight 1067.07
_space_group_crystal_system monoclinic
_space_group_IT_number 15
_space_group_name_Hall '-C 2yc'
_space_group_name_H-M_alt 'C 1 2/c 1'
_atom_sites_solution_hydrogens mixed
_atom_sites_solution_primary iterative
_audit_block_doi 10.5517/ccdc.csd.cc2667nb
_audit_creation_date 2020-12-19
_audit_creation_method
;
Olex2 1.2-beta
(compiled 2018.05.29 svn.r3508 for OlexSys, GUI svn.r5506)
;
_audit_update_record
;
2020-12-31 deposited with the CCDC.	2021-01-05 downloaded from the CCDC.
;
_cell_angle_alpha 90
_cell_angle_beta 107.907(12)
_cell_angle_gamma 90
_cell_formula_units_Z 4
_cell_length_a 14.745(5)
_cell_length_b 11.282(4)
_cell_length_c 21.686(7)
_cell_measurement_reflns_used 9425
_cell_measurement_temperature 298(2)
_cell_measurement_theta_max 27.46
_cell_measurement_theta_min 2.33
_cell_volume 3433(2)
_computing_cell_refinement 'SAINT v8.37A (Bruker, 2015)'
_computing_data_collection 'SAINT v8.37A (Bruker, 2015)'
_computing_data_reduction 'SAINT v8.37A (Bruker, 2015)'
_computing_molecular_graphics 'Olex2 (Dolomanov et al., 2009)'
_computing_publication_material 'Olex2 (Dolomanov et al., 2009)'
_computing_structure_refinement 'ShelXL (Sheldrick, 2015)'
_computing_structure_solution 'olex2.solve (Bourhis et al., 2015)'
_diffrn_ambient_temperature 298.01
_diffrn_measured_fraction_theta_full 0.998
_diffrn_measured_fraction_theta_max 0.994
_diffrn_measurement_device_type 'Bruker APEX-II CCD'
_diffrn_measurement_method '\f and \w scans'
_diffrn_radiation_type MoK\a
_diffrn_radiation_wavelength 0.71073
_diffrn_reflns_av_R_equivalents 0.0246
_diffrn_reflns_av_unetI/netI 0.0222
_diffrn_reflns_Laue_measured_fraction_full 0.998
_diffrn_reflns_Laue_measured_fraction_max 0.994
_diffrn_reflns_limit_h_max 18
_diffrn_reflns_limit_h_min -19
_diffrn_reflns_limit_k_max 14
_diffrn_reflns_limit_k_min -14
_diffrn_reflns_limit_l_max 28
_diffrn_reflns_limit_l_min -26
_diffrn_reflns_number 18021
_diffrn_reflns_point_group_measured_fraction_full 0.998
_diffrn_reflns_point_group_measured_fraction_max 0.994
_diffrn_reflns_theta_full 25.242
_diffrn_reflns_theta_max 27.495
_diffrn_reflns_theta_min 2.336
_diffrn_standards_number 0
_exptl_absorpt_coefficient_mu 5.502
_exptl_absorpt_correction_T_max 0.7456
_exptl_absorpt_correction_T_min 0.5926
_exptl_absorpt_correction_type multi-scan
_exptl_absorpt_process_details
;
SADABS-2016/2 (Bruker,2016/2) was used for absorption correction.
wR2(int) was 0.0605 before and 0.0440 after correction.
The Ratio of minimum to maximum transmission is 0.7948.
The \l/2 correction factor is Not present.
;
_exptl_crystal_colour \^A
_exptl_crystal_colour_primary \^A
_exptl_crystal_density_diffrn 2.065
_exptl_crystal_description plate
_exptl_crystal_F_000 2080
_exptl_crystal_size_max 0.21
_exptl_crystal_size_mid 0.2
_exptl_crystal_size_min 0.18
_refine_diff_density_max 0.400
_refine_diff_density_min -0.384
_refine_diff_density_rms 0.066
_refine_ls_extinction_method none
_refine_ls_goodness_of_fit_ref 1.036
_refine_ls_hydrogen_treatment mixed
_refine_ls_matrix_type full
_refine_ls_number_parameters 240
_refine_ls_number_reflns 3911
_refine_ls_number_restraints 0
_refine_ls_restrained_S_all 1.036
_refine_ls_R_factor_all 0.0315
_refine_ls_R_factor_gt 0.0232
_refine_ls_shift/su_max 0.001
_refine_ls_shift/su_mean 0.000
_refine_ls_structure_factor_coef Fsqd
_refine_ls_weighting_details 'w=1/[\s^2^(Fo^2^)+(0.0234P)^2^+4.0353P] where P=(Fo^2^+2Fc^2^)/3'
_refine_ls_weighting_scheme calc
_refine_ls_wR_factor_gt 0.0518
_refine_ls_wR_factor_ref 0.0544
_reflns_Friedel_coverage 0.000
_reflns_number_gt 3342
_reflns_number_total 3911
_reflns_threshold_expression 'I > 2\s(I)'
_cod_data_source_file d0dt03817b2.cif
_cod_data_source_block a
_cod_depositor_comments 'Adding full bibliography for 7706342--7706346.cif.'
_cod_original_cell_volume 3432.8(19)
_cod_database_code 7706343
_shelx_shelxl_version_number 2016/6
_shelx_space_group_comment
;
The symmetry employed for this shelxl refinement is uniquely defined
by the following loop, which should always be used as a source of
symmetry information in preference to the above space-group names.
They are only intended as comments.
;
_shelx_estimated_absorpt_t_max 0.438
_shelx_estimated_absorpt_t_min 0.391
_olex2_refinement_description
;
1. Fixed Uiso
 At 1.2 times of:
  All C(H) groups
2.a Aromatic/amide H refined with riding coordinates:
 C1(H1), C2(H2), C3(H3), C4(H4), C11(H11), C13(H13), C14(H14), C15(H15),
 C16(H16)
;
_olex2_submission_special_instructions 'No special instructions were received'

loop_
_space_group_symop_operation_xyz
'x, y, z'
'-x, y, -z+1/2'
'x+1/2, y+1/2, z'
'-x+1/2, y+1/2, -z+1/2'
'-x, -y, -z'
'x, -y, z-1/2'
'-x+1/2, -y+1/2, -z'
'x+1/2, -y+1/2, z-1/2'

loop_
_atom_site_label
_atom_site_type_symbol
_atom_site_fract_x
_atom_site_fract_y
_atom_site_fract_z
_atom_site_U_iso_or_equiv
_atom_site_adp_type
_atom_site_occupancy
_atom_site_site_symmetry_order
_atom_site_calc_flag
_atom_site_refinement_flags_posn
_atom_site_refinement_flags_adp
_atom_site_refinement_flags_occupancy
_atom_site_disorder_assembly
_atom_site_disorder_group
Br1 Br 0.56775(2) 0.24618(2) 0.34350(2) 0.03364(7) Uani 1 1 d . . . . .
Br2 Br 0.500000 0.58199(3) 0.250000 0.03689(9) Uani 1 2 d S T P . .
Cu1 Cu 0.62335(2) 0.45304(3) 0.36790(2) 0.03559(8) Uani 1 1 d . . . . .
Cu2 Cu 0.500000 0.37209(4) 0.250000 0.03921(11) Uani 1 2 d S T P . .
S1 S 0.90702(5) 0.54196(6) 0.55919(3) 0.04232(15) Uani 1 1 d . . . . .
N1 N 0.80496(14) 0.51264(17) 0.50584(10) 0.0352(4) Uani 1 1 d . . . . .
N2 N 0.87658(14) 0.64435(17) 0.60175(10) 0.0367(5) Uani 1 1 d . . . . .
N3 N 0.58213(13) 0.53817(16) 0.43347(8) 0.0285(4) Uani 1 1 d . . . . .
N4 N 0.49675(12) 0.66205(15) 0.47618(8) 0.0264(4) Uani 1 1 d . . . . .
N5 N 0.77661(15) 0.81821(17) 0.64888(10) 0.0335(4) Uani 1 1 d . . . . .
H5 H 0.8315(19) 0.823(2) 0.6525(12) 0.034(7) Uiso 1 1 d . . . . .
N6 N 0.77058(13) 1.02104(15) 0.67059(8) 0.0277(4) Uani 1 1 d . . . . .
C1 C 0.41609(16) 0.7187(2) 0.48061(11) 0.0324(5) Uani 1 1 d . . . . .
H1 H 0.419718 0.772538 0.513749 0.039 Uiso 1 1 calc R . . . .
C2 C 0.33128(17) 0.6942(2) 0.43556(11) 0.0383(5) Uani 1 1 d . . . . .
H2 H 0.276314 0.732513 0.437364 0.046 Uiso 1 1 calc R . . . .
C3 C 0.32598(17) 0.6107(2) 0.38588(11) 0.0377(5) Uani 1 1 d . . . . .
H3 H 0.267193 0.593862 0.355813 0.045 Uiso 1 1 calc R . . . .
C4 C 0.40543(17) 0.5544(2) 0.38130(11) 0.0332(5) Uani 1 1 d . . . . .
H4 H 0.401139 0.499691 0.348440 0.040 Uiso 1 1 calc R . . . .
C5 C 0.49434(16) 0.58038(19) 0.42716(10) 0.0275(4) Uani 1 1 d . . . . .
C6 C 0.59051(15) 0.67164(18) 0.51507(10) 0.0258(4) Uani 1 1 d . . . . .
C7 C 0.64133(15) 0.59347(18) 0.48810(10) 0.0265(4) Uani 1 1 d . . . . .
C8 C 0.74100(16) 0.58423(18) 0.51976(11) 0.0275(4) Uani 1 1 d . . . . .
C9 C 0.78235(15) 0.65935(18) 0.57530(11) 0.0282(4) Uani 1 1 d . . . . .
C10 C 0.72652(16) 0.74432(18) 0.59879(10) 0.0276(4) Uani 1 1 d . . . . .
C11 C 0.62997(16) 0.74671(18) 0.56894(10) 0.0281(4) Uani 1 1 d . . . . .
H11 H 0.591119 0.796760 0.583820 0.034 Uiso 1 1 calc R . . . .
C12 C 0.73496(15) 0.91200(19) 0.67311(10) 0.0287(5) Uani 1 1 d . . . . .
C13 C 0.66220(18) 0.8913(2) 0.70016(12) 0.0411(6) Uani 1 1 d . . . . .
H13 H 0.639380 0.814878 0.701834 0.049 Uiso 1 1 calc R . . . .
C14 C 0.6247(2) 0.9850(3) 0.72428(14) 0.0524(7) Uani 1 1 d . . . . .
H14 H 0.575404 0.972875 0.741963 0.063 Uiso 1 1 calc R . . . .
C15 C 0.6604(2) 1.0977(3) 0.72222(14) 0.0520(7) Uani 1 1 d . . . . .
H15 H 0.635587 1.162489 0.738116 0.062 Uiso 1 1 calc R . . . .
C16 C 0.73378(18) 1.1114(2) 0.69600(12) 0.0390(6) Uani 1 1 d . . . . .
H16 H 0.759262 1.186786 0.695775 0.047 Uiso 1 1 calc R . . . .

loop_
_atom_site_aniso_label
_atom_site_aniso_U_11
_atom_site_aniso_U_22
_atom_site_aniso_U_33
_atom_site_aniso_U_23
_atom_site_aniso_U_13
_atom_site_aniso_U_12
Br1 0.03581(13) 0.03152(12) 0.03161(12) 0.00076(9) 0.00745(9) -0.00704(9)
Br2 0.03375(19) 0.04160(18) 0.02994(17) 0.000 0.00188(13) 0.000
Cu1 0.03848(18) 0.03625(16) 0.03731(16) -0.00786(13) 0.01941(14) -0.00456(12)
Cu2 0.0351(2) 0.0463(2) 0.0347(2) 0.000 0.00849(18) 0.000
S1 0.0303(3) 0.0386(3) 0.0569(4) 0.0028(3) 0.0118(3) 0.0083(3)
N1 0.0325(11) 0.0332(10) 0.0415(11) 0.0019(9) 0.0136(9) 0.0048(8)
N2 0.0286(11) 0.0329(10) 0.0463(12) 0.0038(9) 0.0082(9) 0.0008(8)
N3 0.0314(10) 0.0292(9) 0.0265(9) -0.0027(8) 0.0111(8) -0.0037(7)
N4 0.0251(9) 0.0313(9) 0.0226(8) 0.0000(7) 0.0072(7) -0.0003(7)
N5 0.0242(11) 0.0315(10) 0.0421(11) -0.0079(9) 0.0063(9) -0.0056(8)
N6 0.0268(10) 0.0294(9) 0.0272(9) -0.0036(8) 0.0088(8) -0.0027(7)
C1 0.0297(12) 0.0382(12) 0.0302(11) -0.0002(10) 0.0107(9) 0.0053(10)
C2 0.0284(13) 0.0498(15) 0.0356(12) 0.0052(11) 0.0083(10) 0.0056(11)
C3 0.0291(13) 0.0505(14) 0.0286(11) 0.0049(11) 0.0015(9) -0.0048(11)
C4 0.0357(13) 0.0390(12) 0.0247(11) -0.0014(10) 0.0089(9) -0.0069(10)
C5 0.0312(12) 0.0303(11) 0.0227(10) 0.0012(9) 0.0109(9) -0.0036(9)
C6 0.0250(11) 0.0276(10) 0.0250(10) 0.0030(9) 0.0080(8) 0.0002(8)
C7 0.0290(11) 0.0266(10) 0.0252(10) 0.0016(9) 0.0103(9) -0.0007(9)
C8 0.0307(12) 0.0236(10) 0.0305(11) 0.0043(9) 0.0127(9) -0.0009(9)
C9 0.0251(11) 0.0253(10) 0.0336(11) 0.0063(9) 0.0082(9) -0.0021(8)
C10 0.0295(12) 0.0244(10) 0.0282(11) 0.0006(9) 0.0078(9) -0.0036(8)
C11 0.0293(12) 0.0272(10) 0.0281(11) -0.0017(9) 0.0095(9) -0.0006(9)
C12 0.0247(11) 0.0326(11) 0.0263(11) -0.0029(9) 0.0040(9) -0.0049(9)
C13 0.0372(14) 0.0464(14) 0.0417(14) -0.0051(12) 0.0148(11) -0.0167(11)
C14 0.0398(16) 0.0712(19) 0.0562(17) -0.0166(15) 0.0296(14) -0.0154(14)
C15 0.0469(17) 0.0578(17) 0.0601(18) -0.0198(14) 0.0292(14) 0.0008(13)
C16 0.0415(14) 0.0330(12) 0.0457(14) -0.0083(11) 0.0182(12) -0.0030(10)

loop_
_atom_type_symbol
_atom_type_description
_atom_type_scat_dispersion_real
_atom_type_scat_dispersion_imag
_atom_type_scat_source
C C 0.0033 0.0016 'International Tables Vol C Tables 4.2.6.8 and 6.1.1.4'
H H 0.0000 0.0000 'International Tables Vol C Tables 4.2.6.8 and 6.1.1.4'
Br Br -0.2901 2.4595 'International Tables Vol C Tables 4.2.6.8 and 6.1.1.4'
Cu Cu 0.3201 1.2651 'International Tables Vol C Tables 4.2.6.8 and 6.1.1.4'
N N 0.0061 0.0033 'International Tables Vol C Tables 4.2.6.8 and 6.1.1.4'
S S 0.1246 0.1234 'International Tables Vol C Tables 4.2.6.8 and 6.1.1.4'

loop_
_geom_angle_atom_site_label_1
_geom_angle_atom_site_label_2
_geom_angle_atom_site_label_3
_geom_angle
_geom_angle_site_symmetry_1
_geom_angle_site_symmetry_3
_geom_angle_publ_flag
Cu2 Br1 Cu1 69.56(2) . . ?
Br1 Cu1 Cu2 54.360(12) . . ?
N3 Cu1 Br1 117.42(5) . . ?
N3 Cu1 Cu2 124.30(6) . . ?
N3 Cu1 N6 133.22(7) . 7_666 ?
N6 Cu1 Br1 107.30(5) 7_666 . ?
N6 Cu1 Cu2 92.19(6) 7_666 . ?
Br1 Cu2 Br1 108.29(3) 2_655 . ?
Br1 Cu2 Cu1 56.08(2) 2_655 2_655 ?
Br1 Cu2 Cu1 160.160(17) 2_655 . ?
Br1 Cu2 Cu1 56.08(2) . . ?
Br1 Cu2 Cu1 160.161(17) . 2_655 ?
Br2 Cu2 Br1 125.858(15) . 2_655 ?
Br2 Cu2 Br1 125.857(15) . . ?
Br2 Cu2 Cu1 70.937(13) . 2_655 ?
Br2 Cu2 Cu1 70.937(13) . . ?
Cu1 Cu2 Cu1 141.87(3) 2_655 . ?
N1 S1 N2 101.06(10) . . ?
C8 N1 S1 106.12(16) . . ?
C9 N2 S1 106.11(16) . . ?
C5 N3 Cu1 127.03(15) . . ?
C5 N3 C7 105.13(17) . . ?
C7 N3 Cu1 125.91(14) . . ?
C1 N4 C5 122.49(18) . . ?
C1 N4 C6 129.96(19) . . ?
C6 N4 C5 107.55(17) . . ?
C10 N5 H5 113.7(18) . . ?
C10 N5 C12 123.8(2) . . ?
C12 N5 H5 117.5(18) . . ?
C12 N6 Cu1 120.92(14) . 7_666 ?
C12 N6 C16 117.61(19) . . ?
C16 N6 Cu1 121.46(15) . 7_666 ?
N4 C1 H1 120.7 . . ?
C2 C1 N4 118.6(2) . . ?
C2 C1 H1 120.7 . . ?
C1 C2 H2 119.8 . . ?
C1 C2 C3 120.4(2) . . ?
C3 C2 H2 119.8 . . ?
C2 C3 H3 119.4 . . ?
C4 C3 C2 121.2(2) . . ?
C4 C3 H3 119.4 . . ?
C3 C4 H4 120.5 . . ?
C3 C4 C5 119.0(2) . . ?
C5 C4 H4 120.5 . . ?
N3 C5 N4 110.90(18) . . ?
N3 C5 C4 130.8(2) . . ?
N4 C5 C4 118.26(19) . . ?
N4 C6 C7 105.02(18) . . ?
N4 C6 C11 129.02(19) . . ?
C7 C6 C11 125.9(2) . . ?
N3 C7 C6 111.38(19) . . ?
N3 C7 C8 131.75(19) . . ?
C6 C7 C8 116.87(19) . . ?
N1 C8 C7 128.9(2) . . ?
N1 C8 C9 113.2(2) . . ?
C7 C8 C9 117.90(19) . . ?
N2 C9 C8 113.49(19) . . ?
N2 C9 C10 123.9(2) . . ?
C8 C9 C10 122.6(2) . . ?
N5 C10 C9 116.6(2) . . ?
C11 C10 N5 125.7(2) . . ?
C11 C10 C9 117.72(19) . . ?
C6 C11 H11 120.6 . . ?
C10 C11 C6 118.79(19) . . ?
C10 C11 H11 120.6 . . ?
N6 C12 N5 116.92(19) . . ?
N6 C12 C13 122.1(2) . . ?
C13 C12 N5 120.9(2) . . ?
C12 C13 H13 120.5 . . ?
C14 C13 C12 119.0(2) . . ?
C14 C13 H13 120.5 . . ?
C13 C14 H14 120.2 . . ?
C13 C14 C15 119.7(2) . . ?
C15 C14 H14 120.2 . . ?
C14 C15 H15 120.9 . . ?
C16 C15 C14 118.2(2) . . ?
C16 C15 H15 120.9 . . ?
N6 C16 C15 123.3(2) . . ?
N6 C16 H16 118.4 . . ?
C15 C16 H16 118.4 . . ?

loop_
_geom_bond_atom_site_label_1
_geom_bond_atom_site_label_2
_geom_bond_distance
_geom_bond_site_symmetry_2
_geom_bond_publ_flag
Br1 Cu1 2.4764(8) . ?
Br1 Cu2 2.4253(6) . ?
Br2 Cu2 2.3682(9) . ?
Cu1 Cu2 2.7964(8) . ?
Cu1 N3 1.9609(18) . ?
Cu1 N6 2.0078(18) 7_666 ?
S1 N1 1.625(2) . ?
S1 N2 1.626(2) . ?
N1 C8 1.345(3) . ?
N2 C9 1.341(3) . ?
N3 C5 1.346(3) . ?
N3 C7 1.385(3) . ?
N4 C1 1.379(3) . ?
N4 C5 1.399(3) . ?
N4 C6 1.385(3) . ?
N5 H5 0.79(3) . ?
N5 C10 1.388(3) . ?
N5 C12 1.404(3) . ?
N6 C12 1.345(3) . ?
N6 C16 1.350(3) . ?
C1 H1 0.9300 . ?
C1 C2 1.358(3) . ?
C2 H2 0.9300 . ?
C2 C3 1.415(3) . ?
C3 H3 0.9300 . ?
C3 C4 1.363(3) . ?
C4 H4 0.9300 . ?
C4 C5 1.411(3) . ?
C6 C7 1.397(3) . ?
C6 C11 1.415(3) . ?
C7 C8 1.422(3) . ?
C8 C9 1.445(3) . ?
C9 C10 1.454(3) . ?
C10 C11 1.371(3) . ?
C11 H11 0.9300 . ?
C12 C13 1.392(3) . ?
C13 H13 0.9300 . ?
C13 C14 1.370(4) . ?
C14 H14 0.9300 . ?
C14 C15 1.382(4) . ?
C15 H15 0.9300 . ?
C15 C16 1.377(3) . ?
C16 H16 0.9300 . ?

loop_
_geom_hbond_atom_site_label_D
_geom_hbond_atom_site_label_H
_geom_hbond_atom_site_label_A
_geom_hbond_distance_DH
_geom_hbond_distance_HA
_geom_hbond_distance_DA
_geom_hbond_angle_DHA
_geom_hbond_site_symmetry_A
N5 H5 Br2 0.79(3) 2.93(3) 3.533(2) 136(2) 7_666
C1 H1 Br1 0.93 3.05 3.769(3) 135.2 5_666
C2 H2 Br1 0.93 3.13 3.829(3) 133.7 3_455
C4 H4 Br2 0.93 3.08 3.548(2) 113.3 .
C13 H13 Br1 0.93 2.99 3.581(3) 123.1 5_666
C16 H16 Br1 0.93 3.02 3.663(3) 127.4 7_666
